data_1542958
loop_
_publ_author_name
'Wu, Qing-Feng'
'Zheng, Chao'
'Zhuo, Chun-Xiang'
'You, Shu-Li'

_publ_section_title
;
 Highly efficient synthesis and stereoselective migration reactions of
 chiral five-membered aza-spiroindolenines: scope and mechanistic
 understanding
;
_journal_issue 7
_journal_name_full 'Chem. Sci.'
_journal_page_first 4453
_journal_paper_doi 10.1039/C6SC00176A
_journal_volume 7
_journal_year 2016
_chemical_absolute_configuration ad
_chemical_formula_sum 'C26 H24 N2 O2 S'
_chemical_formula_weight 428.53
_chemical_name_systematic
; 
 ? 
;
_space_group_IT_number 4
_symmetry_cell_setting monoclinic
_symmetry_space_group_name_Hall 'P 2yb'
_symmetry_space_group_name_H-M 'P 1 21 1'
_atom_sites_solution_hydrogens geom
_atom_sites_solution_primary direct
_atom_sites_solution_secondary difmap
_audit_creation_method SHELXL-97
_audit_update_record
;
2014-08-08 deposited with the CCDC.
2016-03-29 downloaded from the CCDC.
;
_cell_angle_alpha 90.00
_cell_angle_beta 101.848(2)
_cell_angle_gamma 90.00
_cell_formula_units_Z 2
_cell_length_a 10.6807(10)
_cell_length_b 8.6932(8)
_cell_length_c 12.7653(12)
_cell_measurement_reflns_used 2408
_cell_measurement_temperature 293(2)
_cell_measurement_theta_max 45.398
_cell_measurement_theta_min 5.571
_cell_volume 1160.00(19)
_computing_cell_refinement 'Bruker SMART'
_computing_data_collection 'Bruker SMART'
_computing_data_reduction 'Bruker SHELXTL'
_computing_molecular_graphics 'Bruker SHELXTL'
_computing_publication_material 'Bruker SHELXTL'
_computing_structure_refinement 'SHELXL-97 (Sheldrick, 1997)'
_computing_structure_solution 'SHELXS-97 (Sheldrick, 1990)'
_diffrn_ambient_temperature 293(2)
_diffrn_measured_fraction_theta_full 0.997
_diffrn_measured_fraction_theta_max 0.997
_diffrn_measurement_device_type 'CCD area detector'
_diffrn_measurement_method 'phi and omega scans'
_diffrn_radiation_monochromator graphite
_diffrn_radiation_source 'fine-focus sealed tube'
_diffrn_radiation_type MoK\a
_diffrn_radiation_wavelength 0.71073
_diffrn_reflns_av_R_equivalents 0.0190
_diffrn_reflns_av_sigmaI/netI 0.0346
_diffrn_reflns_limit_h_max 9
_diffrn_reflns_limit_h_min -13
_diffrn_reflns_limit_k_max 10
_diffrn_reflns_limit_k_min -9
_diffrn_reflns_limit_l_max 15
_diffrn_reflns_limit_l_min -15
_diffrn_reflns_number 6342
_diffrn_reflns_theta_full 26.00
_diffrn_reflns_theta_max 26.00
_diffrn_reflns_theta_min 1.95
_exptl_absorpt_coefficient_mu 0.164
_exptl_absorpt_correction_T_max 1.00000
_exptl_absorpt_correction_T_min 0.71569
_exptl_absorpt_correction_type empirical
_exptl_absorpt_process_details sadabs
_exptl_crystal_colour yellow
_exptl_crystal_density_diffrn 1.227
_exptl_crystal_density_method 'not measured'
_exptl_crystal_description prismatic
_exptl_crystal_F_000 452
_exptl_crystal_size_max 0.318
_exptl_crystal_size_mid 0.256
_exptl_crystal_size_min 0.217
_refine_diff_density_max 0.172
_refine_diff_density_min -0.132
_refine_diff_density_rms 0.031
_refine_ls_abs_structure_details 'Flack H D (1983), Acta Cryst. A39, 876-881'
_refine_ls_abs_structure_Flack 0.18(7)
_refine_ls_extinction_method none
_refine_ls_goodness_of_fit_ref 1.046
_refine_ls_hydrogen_treatment constr
_refine_ls_matrix_type full
_refine_ls_number_parameters 281
_refine_ls_number_reflns 3925
_refine_ls_number_restraints 2
_refine_ls_restrained_S_all 1.046
_refine_ls_R_factor_all 0.0475
_refine_ls_R_factor_gt 0.0399
_refine_ls_shift/su_max 0.000
_refine_ls_shift/su_mean 0.000
_refine_ls_structure_factor_coef Fsqd
_refine_ls_weighting_details 'calc w=1/[\s^2^(Fo^2^)+(0.0605P)^2^+0.0429P] where P=(Fo^2^+2Fc^2^)/3'
_refine_ls_weighting_scheme calc
_refine_ls_wR_factor_gt 0.1007
_refine_ls_wR_factor_ref 0.1064
_reflns_number_gt 3396
_reflns_number_total 3925
_reflns_threshold_expression >2sigma(I)
_cod_data_source_file c6sc00176a2.cif
_cod_data_source_block cd211368
_cod_depositor_comments
;
The following automatic conversions were performed:

'_symmetry_cell_setting' value 'Monoclinic' changed to 'monoclinic'
according to
/usr/data/users/saulius/crontab/automatic-downloads/rss-feeds/RSC/lib/dictionaries/cif_core.dic
dictionary named 'cif_core.dic' version 2.4.2 from 2011-04-26.

Automatic conversion script
Id: cif_fix_values 4268 2015-11-12 08:31:59Z antanas 

 Adding full bibliography for 1542957--1542962.cif.
;
_cod_original_sg_symbol_H-M P2(1)
_cod_database_code 1542958

loop_
_symmetry_equiv_pos_as_xyz
'x, y, z'
'-x, y+1/2, -z'

loop_
_atom_site_label
_atom_site_type_symbol
_atom_site_fract_x
_atom_site_fract_y
_atom_site_fract_z
_atom_site_U_iso_or_equiv
_atom_site_adp_type
_atom_site_occupancy
_atom_site_symmetry_multiplicity
_atom_site_calc_flag
_atom_site_refinement_flags
S1 S 0.40217(6) 0.13961(8) 0.27551(5) 0.06257(18) Uani 1 1 d .
N1 N 0.27627(19) 0.2156(2) 0.19921(16) 0.0602(5) Uani 1 1 d .
N2 N -0.0195(2) 0.5765(3) 0.08350(16) 0.0667(6) Uani 1 1 d .
O1 O 0.4084(2) -0.0145(2) 0.24052(16) 0.0812(6) Uani 1 1 d .
O2 O 0.50461(16) 0.2422(3) 0.27388(15) 0.0797(6) Uani 1 1 d .
C1 C 0.1535(2) 0.1345(3) 0.18659(18) 0.0644(6) Uani 1 1 d .
H1A H 0.1639 0.0370 0.2243 0.077 Uiso 1 1 calc R
H1B H 0.1172 0.1156 0.1116 0.077 Uiso 1 1 calc R
C2 C 0.0691(2) 0.2431(3) 0.23520(18) 0.0579(6) Uani 1 1 d .
H2 H 0.0948 0.2363 0.3133 0.069 Uiso 1 1 calc R
C3 C 0.1108(2) 0.4025(3) 0.20006(17) 0.0534(5) Uani 1 1 d .
C4 C 0.2580(2) 0.3836(3) 0.20717(18) 0.0559(6) Uani 1 1 d .
H4 H 0.3029 0.4178 0.2782 0.067 Uiso 1 1 calc R
C5 C 0.3072(2) 0.4753(3) 0.1241(2) 0.0586(6) Uani 1 1 d .
C6 C 0.3210(2) 0.6323(4) 0.1360(2) 0.0685(6) Uani 1 1 d .
H6 H 0.3041 0.6795 0.1971 0.082 Uiso 1 1 calc R
C7 C 0.3596(3) 0.7206(4) 0.0585(2) 0.0796(8) Uani 1 1 d .
H7 H 0.3666 0.8267 0.0669 0.095 Uiso 1 1 calc R
C8 C 0.3876(3) 0.6531(4) -0.0301(2) 0.0781(8) Uani 1 1 d .
H8 H 0.4154 0.7126 -0.0814 0.094 Uiso 1 1 calc R
C9 C 0.3745(3) 0.4964(4) -0.0435(2) 0.0770(8) Uani 1 1 d .
H9 H 0.3933 0.4499 -0.1041 0.092 Uiso 1 1 calc R
C10 C 0.3337(2) 0.4084(3) 0.0329(2) 0.0675(7) Uani 1 1 d .
H10 H 0.3238 0.3028 0.0229 0.081 Uiso 1 1 calc R
C11 C 0.0393(2) 0.4490(3) 0.08969(19) 0.0606(6) Uani 1 1 d .
H11 H 0.0386 0.3877 0.0299 0.073 Uiso 1 1 calc R
C12 C 0.0017(2) 0.6357(3) 0.1884(2) 0.0635(6) Uani 1 1 d .
C13 C 0.0763(2) 0.5378(3) 0.26117(19) 0.0577(6) Uani 1 1 d .
C14 C 0.1041(3) 0.5735(4) 0.3680(2) 0.0789(8) Uani 1 1 d .
H14 H 0.1540 0.5087 0.4177 0.095 Uiso 1 1 calc R
C15 C 0.0545(4) 0.7109(4) 0.3996(3) 0.0957(10) Uani 1 1 d U
H15 H 0.0704 0.7367 0.4718 0.115 Uiso 1 1 calc R
C16 C -0.0164(4) 0.8072(4) 0.3271(3) 0.0992(10) Uani 1 1 d U
H16 H -0.0465 0.8986 0.3507 0.119 Uiso 1 1 calc R
C17 C -0.0447(3) 0.7729(4) 0.2200(3) 0.0835(8) Uani 1 1 d .
H17 H -0.0931 0.8393 0.1706 0.100 Uiso 1 1 calc R
C18 C -0.0705(2) 0.2124(3) 0.2048(2) 0.0675(7) Uani 1 1 d .
H18 H -0.1052 0.1948 0.1328 0.081 Uiso 1 1 calc R
C19 C -0.1472(3) 0.2083(5) 0.2706(3) 0.1030(11) Uani 1 1 d .
H19A H -0.1160 0.2253 0.3432 0.124 Uiso 1 1 calc R
H19B H -0.2337 0.1883 0.2455 0.124 Uiso 1 1 calc R
C20 C 0.3771(2) 0.1321(3) 0.40715(17) 0.0586(5) Uani 1 1 d .
C21 C 0.4196(3) 0.2487(4) 0.4781(2) 0.0809(8) Uani 1 1 d .
H21 H 0.4588 0.3346 0.4556 0.097 Uiso 1 1 calc R
C22 C 0.4046(3) 0.2388(4) 0.5821(2) 0.0885(9) Uani 1 1 d .
H22 H 0.4351 0.3181 0.6293 0.106 Uiso 1 1 calc R
C23 C 0.3459(2) 0.1150(4) 0.6183(2) 0.0689(7) Uani 1 1 d .
C24 C 0.3003(3) 0.0022(4) 0.5452(2) 0.0747(7) Uani 1 1 d .
H24 H 0.2577 -0.0814 0.5668 0.090 Uiso 1 1 calc R
C25 C 0.3156(3) 0.0087(3) 0.4412(2) 0.0683(7) Uani 1 1 d .
H25 H 0.2845 -0.0702 0.3938 0.082 Uiso 1 1 calc R
C26 C 0.3352(3) 0.1008(5) 0.7327(2) 0.0946(11) Uani 1 1 d .
H26A H 0.2575 0.0478 0.7368 0.142 Uiso 1 1 calc R
H26B H 0.3341 0.2015 0.7634 0.142 Uiso 1 1 calc R
H26C H 0.4070 0.0440 0.7715 0.142 Uiso 1 1 calc R

loop_
_atom_site_aniso_label
_atom_site_aniso_U_11
_atom_site_aniso_U_22
_atom_site_aniso_U_33
_atom_site_aniso_U_23
_atom_site_aniso_U_13
_atom_site_aniso_U_12
S1 0.0603(3) 0.0644(4) 0.0608(3) 0.0046(3) 0.0075(2) 0.0111(3)
N1 0.0628(12) 0.0533(12) 0.0595(11) 0.0007(9) 0.0008(9) 0.0042(10)
N2 0.0656(12) 0.0729(14) 0.0603(12) 0.0123(10) 0.0101(9) 0.0112(11)
O1 0.1003(15) 0.0688(13) 0.0727(11) 0.0003(9) 0.0134(10) 0.0290(10)
O2 0.0582(10) 0.0968(15) 0.0839(12) 0.0173(11) 0.0138(9) 0.0028(10)
C1 0.0696(14) 0.0527(12) 0.0636(13) -0.0031(14) -0.0033(10) 0.0000(13)
C2 0.0623(13) 0.0568(14) 0.0490(12) 0.0030(10) -0.0011(10) -0.0019(11)
C3 0.0584(13) 0.0541(14) 0.0454(11) -0.0001(10) 0.0053(9) 0.0023(10)
C4 0.0586(13) 0.0536(14) 0.0510(12) -0.0047(10) 0.0009(10) -0.0010(11)
C5 0.0508(13) 0.0590(15) 0.0625(14) 0.0021(11) 0.0034(10) 0.0023(11)
C6 0.0739(15) 0.0600(14) 0.0729(15) -0.0054(15) 0.0179(12) -0.0082(15)
C7 0.0851(19) 0.0635(18) 0.089(2) 0.0006(16) 0.0164(16) -0.0155(15)
C8 0.0669(15) 0.088(2) 0.0796(17) 0.0158(18) 0.0161(12) -0.0059(16)
C9 0.0748(18) 0.090(2) 0.0681(16) 0.0001(15) 0.0195(14) 0.0042(15)
C10 0.0720(16) 0.0617(17) 0.0683(16) -0.0032(13) 0.0130(12) 0.0086(13)
C11 0.0584(14) 0.0707(17) 0.0506(13) 0.0023(11) 0.0067(10) 0.0027(12)
C12 0.0600(12) 0.0572(13) 0.0770(15) 0.0033(15) 0.0226(11) 0.0023(13)
C13 0.0620(13) 0.0593(15) 0.0531(13) -0.0023(11) 0.0147(10) -0.0052(11)
C14 0.094(2) 0.0787(18) 0.0641(17) -0.0101(14) 0.0172(14) -0.0131(17)
C15 0.125(3) 0.092(2) 0.0749(18) -0.0311(15) 0.0328(17) -0.0183(19)
C16 0.119(3) 0.068(2) 0.122(3) -0.0208(17) 0.051(2) -0.0032(17)
C17 0.0825(19) 0.0601(17) 0.114(2) 0.0040(16) 0.0354(17) 0.0067(15)
C18 0.0668(15) 0.0630(15) 0.0673(15) -0.0011(12) 0.0011(13) -0.0040(12)
C19 0.0755(19) 0.137(3) 0.096(2) -0.017(2) 0.0147(18) -0.001(2)
C20 0.0491(11) 0.0586(13) 0.0628(13) -0.0001(14) -0.0006(9) 0.0030(12)
C21 0.0861(19) 0.078(2) 0.0728(17) -0.0039(14) 0.0038(14) -0.0294(16)
C22 0.096(2) 0.089(2) 0.0729(19) -0.0233(16) -0.0003(16) -0.0228(18)
C23 0.0544(12) 0.086(2) 0.0651(14) -0.0073(15) 0.0085(10) 0.0025(13)
C24 0.0727(17) 0.0772(19) 0.0727(17) 0.0006(15) 0.0109(13) -0.0155(14)
C25 0.0752(17) 0.0611(16) 0.0642(15) -0.0001(12) 0.0039(12) -0.0075(13)
C26 0.0827(19) 0.132(3) 0.0699(17) -0.0114(19) 0.0182(14) 0.001(2)

loop_
_atom_type_symbol
_atom_type_description
_atom_type_scat_dispersion_real
_atom_type_scat_dispersion_imag
_atom_type_scat_source
C C 0.0033 0.0016 'International Tables Vol C Tables 4.2.6.8 and 6.1.1.4'
H H 0.0000 0.0000 'International Tables Vol C Tables 4.2.6.8 and 6.1.1.4'
N N 0.0061 0.0033 'International Tables Vol C Tables 4.2.6.8 and 6.1.1.4'
O O 0.0106 0.0060 'International Tables Vol C Tables 4.2.6.8 and 6.1.1.4'
S S 0.1246 0.1234 'International Tables Vol C Tables 4.2.6.8 and 6.1.1.4'

loop_
_geom_angle_atom_site_label_1
_geom_angle_atom_site_label_2
_geom_angle_atom_site_label_3
_geom_angle
O2 S1 O1 120.30(14)
O2 S1 N1 106.34(12)
O1 S1 N1 106.33(11)
O2 S1 C20 107.95(12)
O1 S1 C20 106.98(13)
N1 S1 C20 108.52(11)
C1 N1 C4 110.77(19)
C1 N1 S1 118.64(17)
C4 N1 S1 117.60(16)
C11 N2 C12 106.2(2)
N1 C1 C2 104.3(2)
N1 C1 H1A 110.9
C2 C1 H1A 110.9
N1 C1 H1B 110.9
C2 C1 H1B 110.9
H1A C1 H1B 108.9
C18 C2 C1 115.3(2)
C18 C2 C3 114.7(2)
C1 C2 C3 102.0(2)
C18 C2 H2 108.1
C1 C2 H2 108.1
C3 C2 H2 108.1
C13 C3 C11 98.3(2)
C13 C3 C2 115.80(19)
C11 C3 C2 112.9(2)
C13 C3 C4 113.78(19)
C11 C3 C4 112.99(19)
C2 C3 C4 103.57(18)
N1 C4 C5 113.9(2)
N1 C4 C3 104.13(18)
C5 C4 C3 113.30(18)
N1 C4 H4 108.4
C5 C4 H4 108.4
C3 C4 H4 108.4
C6 C5 C10 118.3(2)
C6 C5 C4 119.5(2)
C10 C5 C4 122.1(2)
C5 C6 C7 120.8(3)
C5 C6 H6 119.6
C7 C6 H6 119.6
C8 C7 C6 120.3(3)
C8 C7 H7 119.8
C6 C7 H7 119.8
C7 C8 C9 119.8(3)
C7 C8 H8 120.1
C9 C8 H8 120.1
C8 C9 C10 120.0(3)
C8 C9 H9 120.0
C10 C9 H9 120.0
C9 C10 C5 120.8(3)
C9 C10 H10 119.6
C5 C10 H10 119.6
N2 C11 C3 116.1(2)
N2 C11 H11 121.9
C3 C11 H11 121.9
C17 C12 C13 121.7(3)
C17 C12 N2 126.5(3)
C13 C12 N2 111.8(2)
C14 C13 C12 120.3(3)
C14 C13 C3 132.1(2)
C12 C13 C3 107.6(2)
C13 C14 C15 117.6(3)
C13 C14 H14 121.2
C15 C14 H14 121.2
C16 C15 C14 121.4(3)
C16 C15 H15 119.3
C14 C15 H15 119.3
C15 C16 C17 121.6(3)
C15 C16 H16 119.2
C17 C16 H16 119.2
C16 C17 C12 117.4(3)
C16 C17 H17 121.3
C12 C17 H17 121.3
C19 C18 C2 124.9(3)
C19 C18 H18 117.5
C2 C18 H18 117.5
C18 C19 H19A 120.0
C18 C19 H19B 120.0
H19A C19 H19B 120.0
C25 C20 C21 118.9(2)
C25 C20 S1 120.6(2)
C21 C20 S1 120.5(2)
C22 C21 C20 120.2(3)
C22 C21 H21 119.9
C20 C21 H21 119.9
C21 C22 C23 121.8(3)
C21 C22 H22 119.1
C23 C22 H22 119.1
C24 C23 C22 117.0(3)
C24 C23 C26 121.2(3)
C22 C23 C26 121.8(3)
C25 C24 C23 122.2(3)
C25 C24 H24 118.9
C23 C24 H24 118.9
C24 C25 C20 119.9(2)
C24 C25 H25 120.1
C20 C25 H25 120.1
C23 C26 H26A 109.5
C23 C26 H26B 109.5
H26A C26 H26B 109.5
C23 C26 H26C 109.5
H26A C26 H26C 109.5
H26B C26 H26C 109.5

loop_
_geom_bond_atom_site_label_1
_geom_bond_atom_site_label_2
_geom_bond_distance
S1 O2 1.415(2)
S1 O1 1.418(2)
S1 N1 1.630(2)
S1 C20 1.757(2)
N1 C1 1.469(3)
N1 C4 1.480(3)
N2 C11 1.268(3)
N2 C12 1.409(3)
C1 C2 1.523(4)
C1 H1A 0.9700
C1 H1B 0.9700
C2 C18 1.486(3)
C2 C3 1.549(3)
C2 H2 0.9800
C3 C13 1.498(3)
C3 C11 1.513(3)
C3 C4 1.566(3)
C4 C5 1.504(3)
C4 H4 0.9800
C5 C6 1.378(4)
C5 C10 1.382(4)
C6 C7 1.380(4)
C6 H6 0.9300
C7 C8 1.361(4)
C7 H7 0.9300
C8 C9 1.376(5)
C8 H8 0.9300
C9 C10 1.379(4)
C9 H9 0.9300
C10 H10 0.9300
C11 H11 0.9300
C12 C17 1.383(4)
C12 C13 1.385(4)
C13 C14 1.371(4)
C14 C15 1.399(5)
C14 H14 0.9300
C15 C16 1.358(5)
C15 H15 0.9300
C16 C17 1.371(5)
C16 H16 0.9300
C17 H17 0.9300
C18 C19 1.288(4)
C18 H18 0.9300
C19 H19A 0.9300
C19 H19B 0.9300
C20 C25 1.373(4)
C20 C21 1.373(4)
C21 C22 1.372(4)
C21 H21 0.9300
C22 C23 1.373(4)
C22 H22 0.9300
C23 C24 1.372(4)
C23 C26 1.493(4)
C24 C25 1.371(4)
C24 H24 0.9300
C25 H25 0.9300
C26 H26A 0.9600
C26 H26B 0.9600
C26 H26C 0.9600

loop_
_geom_torsion_atom_site_label_1
_geom_torsion_atom_site_label_2
_geom_torsion_atom_site_label_3
_geom_torsion_atom_site_label_4
_geom_torsion
O2 S1 N1 C1 -179.22(18)
O1 S1 N1 C1 51.4(2)
C20 S1 N1 C1 -63.3(2)
O2 S1 N1 C4 -41.4(2)
O1 S1 N1 C4 -170.69(18)
C20 S1 N1 C4 74.5(2)
C4 N1 C1 C2 -24.4(2)
S1 N1 C1 C2 116.11(19)
N1 C1 C2 C18 162.4(2)
N1 C1 C2 C3 37.5(2)
C18 C2 C3 C13 72.6(3)
C1 C2 C3 C13 -162.05(19)
C18 C2 C3 C11 -39.6(3)
C1 C2 C3 C11 85.8(2)
C18 C2 C3 C4 -162.2(2)
C1 C2 C3 C4 -36.8(2)
C1 N1 C4 C5 -123.1(2)
S1 N1 C4 C5 95.9(2)
C1 N1 C4 C3 0.8(2)
S1 N1 C4 C3 -140.16(16)
C13 C3 C4 N1 149.2(2)
C11 C3 C4 N1 -99.9(2)
C2 C3 C4 N1 22.6(2)
C13 C3 C4 C5 -86.6(2)
C11 C3 C4 C5 24.4(3)
C2 C3 C4 C5 146.86(19)
N1 C4 C5 C6 -166.3(2)
C3 C4 C5 C6 74.9(3)
N1 C4 C5 C10 16.8(3)
C3 C4 C5 C10 -102.0(3)
C10 C5 C6 C7 0.3(4)
C4 C5 C6 C7 -176.7(2)
C5 C6 C7 C8 -1.5(4)
C6 C7 C8 C9 1.4(4)
C7 C8 C9 C10 -0.2(5)
C8 C9 C10 C5 -1.0(4)
C6 C5 C10 C9 0.9(4)
C4 C5 C10 C9 177.8(2)
C12 N2 C11 C3 -0.6(3)
C13 C3 C11 N2 1.2(3)
C2 C3 C11 N2 123.8(2)
C4 C3 C11 N2 -119.1(2)
C11 N2 C12 C17 -179.9(2)
C11 N2 C12 C13 -0.4(3)
C17 C12 C13 C14 1.5(4)
N2 C12 C13 C14 -178.0(2)
C17 C12 C13 C3 -179.3(2)
N2 C12 C13 C3 1.2(3)
C11 C3 C13 C14 177.8(3)
C2 C3 C13 C14 57.3(4)
C4 C3 C13 C14 -62.5(4)
C11 C3 C13 C12 -1.3(2)
C2 C3 C13 C12 -121.8(2)
C4 C3 C13 C12 118.4(2)
C12 C13 C14 C15 0.0(4)
C3 C13 C14 C15 -179.0(3)
C13 C14 C15 C16 -1.3(5)
C14 C15 C16 C17 1.3(6)
C15 C16 C17 C12 0.2(5)
C13 C12 C17 C16 -1.5(4)
N2 C12 C17 C16 177.9(3)
C1 C2 C18 C19 133.7(3)
C3 C2 C18 C19 -108.2(3)
O2 S1 C20 C25 -158.30(19)
O1 S1 C20 C25 -27.5(2)
N1 S1 C20 C25 86.8(2)
O2 S1 C20 C21 21.1(3)
O1 S1 C20 C21 151.9(2)
N1 S1 C20 C21 -93.8(2)
C25 C20 C21 C22 2.2(4)
S1 C20 C21 C22 -177.1(2)
C20 C21 C22 C23 -0.9(5)
C21 C22 C23 C24 -1.2(5)
C21 C22 C23 C26 177.0(3)
C22 C23 C24 C25 2.0(4)
C26 C23 C24 C25 -176.2(3)
C23 C24 C25 C20 -0.7(4)
C21 C20 C25 C24 -1.4(4)
S1 C20 C25 C24 177.9(2)
